data_7247007
loop_
_publ_author_name
'Arteaga, Ana'
'Lulich, Alice'
'Nyman, May'
'Surbella, Robert G.'

_publ_section_title
;
 Designing scintillating coordination polymers using a dual-ligand
 synthetic approach
;
_journal_issue 32
_journal_name_full CrystEngComm
_journal_page_first 4496
_journal_page_last 4502
_journal_paper_doi 10.1039/D3CE00358B
_journal_volume 25
_journal_year 2023
_chemical_formula_moiety Eu(C12H6O4)(C12H7O4)(C15H11N3)
_chemical_formula_sum 'C39 H24 Eu N3 O8'
_chemical_formula_weight 814.57
_space_group_crystal_system monoclinic
_space_group_IT_number 14
_space_group_name_Hall '-P 2yn'
_space_group_name_H-M_alt 'P 1 21/n 1'
_atom_sites_solution_hydrogens mixed
_audit_creation_method SHELXL-2018/3
_audit_update_record
;
2023-04-13 deposited with the CCDC.	2023-07-04 downloaded from the CCDC.
;
_cell_angle_alpha 90
_cell_angle_beta 101.1880(10)
_cell_angle_gamma 90
_cell_formula_units_Z 4
_cell_length_a 9.75580(10)
_cell_length_b 18.23070(10)
_cell_length_c 18.76160(10)
_cell_measurement_reflns_used 6710
_cell_measurement_temperature 100(2)
_cell_measurement_theta_max 18.405087
_cell_measurement_theta_min 0.794157
_cell_volume 3273.43(4)
_computing_cell_refinement 'Olex2 (Dolomanov, 2009/2015)'
_computing_data_collection 'CrysAlisPro Software'
_computing_data_reduction 'Olex2 (Dolomanov, 2009/2015)'
_computing_molecular_graphics 'Crystal Maker X'
_computing_structure_refinement 'SHELXL-2018/3 (Sheldrick, 2018)'
_computing_structure_solution 'SHELXT 2018/2 (Sheldrick, 2018)'
_diffrn_ambient_temperature 100(2)
_diffrn_measured_fraction_theta_full 0.999
_diffrn_measured_fraction_theta_max 0.979
_diffrn_measurement_device_type 'Rigaku XtaLAB Synergy'
_diffrn_measurement_method 'Phi and Omega scans'
_diffrn_radiation_probe x-ray
_diffrn_radiation_type CuK\a
_diffrn_radiation_wavelength 1.54184
_diffrn_reflns_av_R_equivalents 0.0623
_diffrn_reflns_av_unetI/netI 0.0218
_diffrn_reflns_Laue_measured_fraction_full 0.999
_diffrn_reflns_Laue_measured_fraction_max 0.979
_diffrn_reflns_limit_h_max 11
_diffrn_reflns_limit_h_min -12
_diffrn_reflns_limit_k_max 22
_diffrn_reflns_limit_k_min -22
_diffrn_reflns_limit_l_max 23
_diffrn_reflns_limit_l_min -23
_diffrn_reflns_number 100479
_diffrn_reflns_point_group_measured_fraction_full 0.999
_diffrn_reflns_point_group_measured_fraction_max 0.979
_diffrn_reflns_theta_full 67.684
_diffrn_reflns_theta_max 76.107
_diffrn_reflns_theta_min 3.412
_diffrn_source 'sealed X-ray tube'
_diffrn_source_type 'Rigaku XtaLAB Synergy'
_exptl_absorpt_coefficient_mu 14.233
_exptl_absorpt_correction_T_max 1.302
_exptl_absorpt_correction_T_min 0.766
_exptl_absorpt_correction_type empirical
_exptl_absorpt_process_details 'Rigaku XraLab'
_exptl_crystal_colour 'Clear colorless with faint green hue'
_exptl_crystal_density_diffrn 1.653
_exptl_crystal_description Blade
_exptl_crystal_F_000 1624
_exptl_crystal_size_max 0.177
_exptl_crystal_size_mid 0.048
_exptl_crystal_size_min 0.031
_refine_diff_density_max 2.013
_refine_diff_density_min -0.801
_refine_diff_density_rms 0.084
_refine_ls_extinction_method none
_refine_ls_goodness_of_fit_ref 1.066
_refine_ls_hydrogen_treatment mixed
_refine_ls_matrix_type full
_refine_ls_number_parameters 464
_refine_ls_number_reflns 6708
_refine_ls_number_restraints 2
_refine_ls_restrained_S_all 1.066
_refine_ls_R_factor_all 0.0312
_refine_ls_R_factor_gt 0.0299
_refine_ls_shift/su_max 0.003
_refine_ls_shift/su_mean 0.000
_refine_ls_structure_factor_coef Fsqd
_refine_ls_weighting_details 'w=1/[\s^2^(Fo^2^)+(0.0502P)^2^+2.6265P] where P=(Fo^2^+2Fc^2^)/3'
_refine_ls_weighting_scheme calc
_refine_ls_wR_factor_gt 0.0779
_refine_ls_wR_factor_ref 0.0790
_reflns_Friedel_coverage 0.000
_reflns_number_gt 5666
_reflns_number_total 6708
_reflns_threshold_expression 'I > 2\s(I)'
_cod_data_source_file d3ce00358b2.cif
_cod_data_source_block Compound_2
_cod_depositor_comments
;
The following automatic conversions were performed:

data item '_exptl_absorpt_correction_type' value 'Empirical' was
changed to 'empirical' in accordance with the
/home/data/users/saulius/crontab/automatic-downloads/rss-feeds/RSC/lib/dictionaries/cif_core.dic
dictionary named 'cif_core.dic' version 2.4.2 last updated on
2011-04-26.

Automatic conversion script
Id: cif_fix_values 8170 2020-07-09 18:12:32Z antanas 

 Adding full bibliography for 7247005--7247007.cif.
;
_cod_original_sg_symbol_H-M 'P 21/n'
_cod_database_code 7247007
_shelx_shelxl_version_number 2018/3
_shelx_space_group_comment
;
The symmetry employed for this shelxl refinement is uniquely defined
by the following loop, which should always be used as a source of
symmetry information in preference to the above space-group names.
They are only intended as comments.
;
_shelx_estimated_absorpt_t_min 0.187
_shelx_estimated_absorpt_t_max 0.667

loop_
_space_group_symop_operation_xyz
'x, y, z'
'-x+1/2, y+1/2, -z+1/2'
'-x, -y, -z'
'x-1/2, -y-1/2, z-1/2'

loop_
_atom_site_label
_atom_site_type_symbol
_atom_site_fract_x
_atom_site_fract_y
_atom_site_fract_z
_atom_site_U_iso_or_equiv
_atom_site_adp_type
_atom_site_occupancy
_atom_site_site_symmetry_order
_atom_site_calc_flag
_atom_site_refinement_flags_posn
_atom_site_refinement_flags_adp
_atom_site_refinement_flags_occupancy
_atom_site_disorder_assembly
_atom_site_disorder_group
C1 C 0.4625(3) 0.85167(14) 0.45489(14) 0.0217(5) Uani 1 1 d . . . . .
C2 C 0.3094(3) 0.86270(14) 0.45547(14) 0.0201(5) Uani 1 1 d . . . . .
C3 C 0.2463(3) 0.80651(15) 0.48603(15) 0.0237(5) Uani 1 1 d . . . . .
H3 H 0.299182 0.764177 0.503401 0.028 Uiso 1 1 calc R U . . .
C4 C 0.1063(3) 0.81054(15) 0.49197(15) 0.0244(5) Uani 1 1 d . . . . .
H4 H 0.066058 0.771078 0.513815 0.029 Uiso 1 1 calc R U . . .
C5 C 0.0252(2) 0.87024(13) 0.46698(14) 0.0194(5) Uani 1 1 d . . . . .
C6 C 0.0851(3) 0.93011(13) 0.43417(13) 0.0186(5) Uani 1 1 d . . . . .
C7 C 0.2302(3) 0.92688(13) 0.42929(13) 0.0188(5) Uani 1 1 d . . . . .
C8 C 0.2886(3) 0.98748(15) 0.39766(15) 0.0240(5) Uani 1 1 d . . . . .
H8 H 0.384595 0.986285 0.394413 0.029 Uiso 1 1 calc R U . . .
C9 C 0.2102(3) 1.04712(15) 0.37194(15) 0.0262(6) Uani 1 1 d . . . . .
H9 H 0.251963 1.087152 0.351697 0.031 Uiso 1 1 calc R U . . .
C10 C 0.0676(3) 1.04943(15) 0.37536(15) 0.0255(6) Uani 1 1 d . . . . .
H10 H 0.012626 1.090440 0.356037 0.031 Uiso 1 1 calc R U . . .
C11 C 0.0076(3) 0.99327(14) 0.40620(14) 0.0224(5) Uani 1 1 d . . . . .
H11 H -0.088336 0.996433 0.409069 0.027 Uiso 1 1 calc R U . . .
C12 C -0.1256(3) 0.86374(13) 0.47391(14) 0.0192(5) Uani 1 1 d . . . . .
C13 C 0.8121(3) 0.71481(13) 0.37262(15) 0.0208(5) Uani 1 1 d . . . . .
C14 C 0.8770(3) 0.72650(15) 0.30709(14) 0.0225(5) Uani 1 1 d . . . . .
C15 C 0.9284(4) 0.79438(14) 0.29497(17) 0.0316(7) Uani 1 1 d . . . . .
H15 H 0.922158 0.833368 0.327785 0.038 Uiso 1 1 calc R U . . .
C16 C 0.9901(3) 0.80666(16) 0.23436(16) 0.0296(6) Uani 1 1 d . . . . .
H16 H 1.024366 0.854158 0.226529 0.036 Uiso 1 1 calc R U . . .
C17 C 1.0019(3) 0.75147(14) 0.18622(14) 0.0219(5) Uani 1 1 d . . . . .
C18 C 0.9441(3) 0.68063(14) 0.19557(14) 0.0204(5) Uani 1 1 d . . . . .
C19 C 0.8791(3) 0.66859(14) 0.25644(14) 0.0197(5) Uani 1 1 d . . . . .
C20 C 0.8093(3) 0.60142(15) 0.26205(15) 0.0243(5) Uani 1 1 d . . . . .
H20 H 0.766073 0.593022 0.302519 0.029 Uiso 1 1 calc R U . . .
C21 C 0.8034(3) 0.54841(15) 0.20997(16) 0.0286(6) Uani 1 1 d . . . . .
H21 H 0.753130 0.504356 0.213435 0.034 Uiso 1 1 calc R U . . .
C22 C 0.8716(3) 0.55897(15) 0.15139(15) 0.0279(6) Uani 1 1 d . . . . .
H22 H 0.869298 0.521341 0.116147 0.033 Uiso 1 1 calc R U . . .
C23 C 0.9411(3) 0.62267(14) 0.14455(14) 0.0240(5) Uani 1 1 d . . . . .
H23 H 0.988195 0.628437 0.105100 0.029 Uiso 1 1 calc R U . . .
C24 C 1.0754(3) 0.76757(15) 0.12486(14) 0.0215(5) Uani 1 1 d . . . . .
C25 C 0.9547(3) 0.72448(18) 0.65156(17) 0.0338(7) Uani 1 1 d . . . . .
H25 H 0.940079 0.774607 0.638446 0.041 Uiso 1 1 calc R U . . .
C26 C 1.0353(4) 0.70818(19) 0.7183(2) 0.0452(9) Uani 1 1 d . . . . .
H26 H 1.076768 0.746120 0.750053 0.054 Uiso 1 1 calc R U . . .
C27 C 1.0545(5) 0.6358(2) 0.7381(2) 0.0587(11) Uani 1 1 d . . . . .
H27 H 1.107298 0.622803 0.784392 0.070 Uiso 1 1 calc R U . . .
C28 C 0.9957(4) 0.5819(2) 0.6894(2) 0.0527(10) Uani 1 1 d . . . . .
H28 H 1.007879 0.531539 0.702092 0.063 Uiso 1 1 calc R U . . .
C29 C 0.9189(3) 0.60206(16) 0.62210(16) 0.0303(6) Uani 1 1 d . . . . .
C30 C 0.8527(3) 0.54668(16) 0.56799(16) 0.0280(6) Uani 1 1 d . . . . .
C31 C 0.8997(3) 0.47468(17) 0.56974(19) 0.0377(7) Uani 1 1 d . . . . .
H31 H 0.979173 0.459933 0.604477 0.045 Uiso 1 1 calc R U . . .
C32 C 0.8300(4) 0.42504(17) 0.5207(2) 0.0424(8) Uani 1 1 d . . . . .
H32 H 0.861001 0.375630 0.520983 0.051 Uiso 1 1 calc R U . . .
C33 C 0.7138(4) 0.44781(16) 0.47090(19) 0.0359(7) Uani 1 1 d . . . . .
H33 H 0.661710 0.413879 0.437893 0.043 Uiso 1 1 calc R U . . .
C34 C 0.6749(3) 0.52140(15) 0.47005(15) 0.0253(5) Uani 1 1 d . . . . .
C35 C 0.5538(3) 0.55005(15) 0.41641(14) 0.0247(5) Uani 1 1 d . . . . .
C36 C 0.4655(4) 0.50389(17) 0.36922(16) 0.0349(7) Uani 1 1 d . . . . .
H36 H 0.478903 0.452270 0.371615 0.042 Uiso 1 1 calc R U . . .
C37 C 0.3578(4) 0.53409(19) 0.31878(18) 0.0439(8) Uani 1 1 d . . . . .
H37 H 0.296958 0.503414 0.285953 0.053 Uiso 1 1 calc R U . . .
C38 C 0.3397(4) 0.60897(19) 0.31666(18) 0.0417(8) Uani 1 1 d . . . . .
H38 H 0.267045 0.630906 0.282229 0.050 Uiso 1 1 calc R U . . .
C39 C 0.4299(3) 0.65154(17) 0.36583(16) 0.0327(6) Uani 1 1 d . . . . .
H39 H 0.416902 0.703199 0.364704 0.039 Uiso 1 1 calc R U . . .
Eu1 Eu 0.69712(2) 0.70999(2) 0.50054(2) 0.01454(6) Uani 1 1 d . . . . .
N1 N 0.8954(2) 0.67294(12) 0.60373(12) 0.0260(5) Uani 1 1 d . . . . .
N2 N 0.7431(2) 0.57015(12) 0.51774(11) 0.0217(4) Uani 1 1 d . . . . .
N3 N 0.5349(2) 0.62328(12) 0.41506(12) 0.0248(5) Uani 1 1 d . . . . .
O1 O 0.5062(2) 0.78719(10) 0.46242(12) 0.0265(4) Uani 1 1 d . . . . .
O2 O 0.5388(2) 0.90628(12) 0.44962(14) 0.0402(6) Uani 1 1 d . . . . .
O3 O -0.15780(18) 0.81367(10) 0.51257(10) 0.0208(4) Uani 1 1 d D . . . .
O4 O -0.21513(19) 0.90810(11) 0.43867(12) 0.0306(4) Uani 1 1 d D . . . .
O5 O 0.7050(2) 0.75158(11) 0.37677(10) 0.0254(4) Uani 1 1 d . . . . .
O6 O 0.8661(2) 0.67055(11) 0.42215(10) 0.0259(4) Uani 1 1 d . . . . .
O7 O 1.0504(2) 0.82724(10) 0.08980(10) 0.0258(4) Uani 1 1 d . . . . .
O8 O 1.1620(2) 0.72192(11) 0.10967(11) 0.0274(4) Uani 1 1 d . . . . .
H1 H -0.314(3) 0.908(3) 0.442(4) 0.17(3) Uiso 1 1 d D . . . .

loop_
_atom_site_aniso_label
_atom_site_aniso_U_11
_atom_site_aniso_U_22
_atom_site_aniso_U_33
_atom_site_aniso_U_23
_atom_site_aniso_U_13
_atom_site_aniso_U_12
C1 0.0164(12) 0.0260(13) 0.0236(12) 0.0025(10) 0.0061(10) 0.0009(10)
C2 0.0126(11) 0.0228(12) 0.0253(12) 0.0003(10) 0.0047(9) 0.0001(9)
C3 0.0157(13) 0.0207(11) 0.0350(14) 0.0061(11) 0.0056(11) 0.0038(10)
C4 0.0160(12) 0.0220(12) 0.0365(15) 0.0079(11) 0.0085(11) -0.0003(10)
C5 0.0117(11) 0.0223(12) 0.0247(12) 0.0011(9) 0.0050(9) -0.0003(9)
C6 0.0139(11) 0.0200(11) 0.0225(12) -0.0005(9) 0.0050(9) -0.0013(9)
C7 0.0134(11) 0.0210(12) 0.0222(11) -0.0008(9) 0.0041(9) -0.0017(9)
C8 0.0136(12) 0.0280(13) 0.0316(14) 0.0050(11) 0.0073(10) -0.0023(10)
C9 0.0208(13) 0.0241(13) 0.0348(14) 0.0068(11) 0.0082(11) -0.0028(10)
C10 0.0201(13) 0.0214(12) 0.0344(14) 0.0048(11) 0.0039(11) 0.0008(10)
C11 0.0144(12) 0.0226(12) 0.0306(13) 0.0004(10) 0.0050(10) 0.0006(9)
C12 0.0144(11) 0.0204(11) 0.0241(12) 0.0002(9) 0.0069(9) -0.0013(9)
C13 0.0223(14) 0.0227(13) 0.0196(13) 0.0004(9) 0.0094(10) -0.0014(9)
C14 0.0246(13) 0.0250(12) 0.0204(12) 0.0008(10) 0.0109(10) 0.0005(11)
C15 0.051(2) 0.0230(14) 0.0263(15) -0.0036(10) 0.0197(14) -0.0036(12)
C16 0.0415(17) 0.0227(12) 0.0297(15) -0.0014(11) 0.0193(13) -0.0052(12)
C17 0.0213(13) 0.0232(12) 0.0233(12) 0.0012(10) 0.0093(10) 0.0005(10)
C18 0.0174(12) 0.0214(12) 0.0229(12) 0.0007(10) 0.0053(10) 0.0021(10)
C19 0.0170(12) 0.0208(12) 0.0219(12) 0.0013(9) 0.0051(9) 0.0025(9)
C20 0.0193(12) 0.0260(13) 0.0284(13) 0.0032(10) 0.0064(10) -0.0015(10)
C21 0.0242(14) 0.0237(13) 0.0370(15) 0.0000(11) 0.0034(11) -0.0037(11)
C22 0.0248(14) 0.0265(13) 0.0319(14) -0.0064(11) 0.0045(11) 0.0015(11)
C23 0.0221(13) 0.0269(13) 0.0246(12) -0.0029(10) 0.0084(10) 0.0033(10)
C24 0.0225(13) 0.0240(12) 0.0205(12) 0.0000(10) 0.0099(10) -0.0007(10)
C25 0.0338(16) 0.0318(14) 0.0330(16) -0.0008(12) -0.0004(13) -0.0013(13)
C26 0.046(2) 0.047(2) 0.0344(18) -0.0053(13) -0.0114(16) -0.0005(14)
C27 0.065(3) 0.056(2) 0.041(2) 0.0056(17) -0.0246(18) 0.0081(19)
C28 0.064(3) 0.0366(18) 0.047(2) 0.0100(15) -0.0147(18) 0.0073(17)
C29 0.0259(14) 0.0287(14) 0.0334(15) 0.0035(12) -0.0010(12) 0.0043(11)
C30 0.0264(14) 0.0260(13) 0.0318(14) 0.0043(11) 0.0058(11) 0.0019(11)
C31 0.0330(16) 0.0283(15) 0.0494(19) 0.0072(13) 0.0019(14) 0.0079(13)
C32 0.0446(19) 0.0221(14) 0.060(2) 0.0018(14) 0.0090(16) 0.0093(13)
C33 0.0400(18) 0.0220(14) 0.0464(18) -0.0039(12) 0.0102(14) 0.0007(12)
C34 0.0249(13) 0.0268(13) 0.0262(13) -0.0003(10) 0.0097(11) -0.0021(11)
C35 0.0269(14) 0.0246(13) 0.0239(13) -0.0001(10) 0.0084(11) -0.0035(11)
C36 0.0435(18) 0.0287(14) 0.0314(15) -0.0045(12) 0.0046(13) -0.0109(13)
C37 0.048(2) 0.0416(18) 0.0363(17) -0.0067(14) -0.0053(14) -0.0147(15)
C38 0.0385(18) 0.0435(18) 0.0361(17) 0.0003(14) -0.0100(14) -0.0037(14)
C39 0.0305(15) 0.0305(15) 0.0340(15) 0.0004(12) -0.0010(12) -0.0004(12)
Eu1 0.01209(9) 0.01631(9) 0.01661(9) 0.00087(5) 0.00626(6) 0.00058(5)
N1 0.0253(12) 0.0239(11) 0.0275(12) 0.0024(9) 0.0024(9) 0.0009(9)
N2 0.0219(11) 0.0223(10) 0.0220(10) 0.0020(8) 0.0068(9) 0.0003(9)
N3 0.0223(11) 0.0263(11) 0.0256(11) -0.0011(9) 0.0042(9) -0.0018(9)
O1 0.0157(9) 0.0270(10) 0.0383(12) 0.0007(7) 0.0091(8) 0.0047(7)
O2 0.0108(9) 0.0315(11) 0.0792(17) 0.0153(11) 0.0111(10) 0.0025(8)
O3 0.0141(8) 0.0231(9) 0.0267(9) 0.0029(7) 0.0075(7) -0.0020(7)
O4 0.0120(9) 0.0298(10) 0.0515(12) 0.0171(9) 0.0094(8) 0.0039(7)
O5 0.0225(9) 0.0322(10) 0.0226(9) 0.0041(7) 0.0073(7) 0.0049(8)
O6 0.0271(10) 0.0294(10) 0.0242(9) 0.0058(8) 0.0126(8) 0.0081(8)
O7 0.0316(10) 0.0220(9) 0.0283(10) 0.0042(7) 0.0167(8) 0.0042(8)
O8 0.0277(11) 0.0256(9) 0.0336(11) 0.0055(8) 0.0173(9) 0.0065(8)

loop_
_atom_type_symbol
_atom_type_description
_atom_type_scat_dispersion_real
_atom_type_scat_dispersion_imag
_atom_type_scat_source
C C 0.0181 0.0091 'International Tables Vol C Tables 4.2.6.8 and 6.1.1.4'
H H 0.0000 0.0000 'International Tables Vol C Tables 4.2.6.8 and 6.1.1.4'
Eu Eu -8.9294 11.1857 'International Tables Vol C Tables 4.2.6.8 and 6.1.1.4'
N N 0.0311 0.0180 'International Tables Vol C Tables 4.2.6.8 and 6.1.1.4'
O O 0.0492 0.0322 'International Tables Vol C Tables 4.2.6.8 and 6.1.1.4'

loop_
_geom_angle_atom_site_label_1
_geom_angle_atom_site_label_2
_geom_angle_atom_site_label_3
_geom_angle
_geom_angle_site_symmetry_1
_geom_angle_site_symmetry_3
_geom_angle_publ_flag
O1 C1 O2 124.0(2) . . ?
O1 C1 C2 116.2(2) . . ?
O2 C1 C2 119.8(2) . . ?
C3 C2 C7 119.7(2) . . ?
C3 C2 C1 115.3(2) . . ?
C7 C2 C1 125.0(2) . . ?
C2 C3 C4 121.2(2) . . ?
C2 C3 H3 119.4 . . ?
C4 C3 H3 119.4 . . ?
C5 C4 C3 121.5(2) . . ?
C5 C4 H4 119.2 . . ?
C3 C4 H4 119.2 . . ?
C4 C5 C6 119.7(2) . . ?
C4 C5 C12 114.6(2) . . ?
C6 C5 C12 125.7(2) . . ?
C11 C6 C5 123.0(2) . . ?
C11 C6 C7 118.0(2) . . ?
C5 C6 C7 119.0(2) . . ?
C8 C7 C2 122.9(2) . . ?
C8 C7 C6 118.3(2) . . ?
C2 C7 C6 118.9(2) . . ?
C9 C8 C7 121.6(2) . . ?
C9 C8 H8 119.2 . . ?
C7 C8 H8 119.2 . . ?
C8 C9 C10 120.0(2) . . ?
C8 C9 H9 120.0 . . ?
C10 C9 H9 120.0 . . ?
C11 C10 C9 120.5(2) . . ?
C11 C10 H10 119.8 . . ?
C9 C10 H10 119.8 . . ?
C10 C11 C6 121.6(2) . . ?
C10 C11 H11 119.2 . . ?
C6 C11 H11 119.2 . . ?
O3 C12 O4 122.8(2) . . ?
O3 C12 C5 118.0(2) . . ?
O4 C12 C5 119.1(2) . . ?
O5 C13 O6 121.8(2) . . ?
O5 C13 C14 117.6(2) . . ?
O6 C13 C14 120.6(2) . . ?
O5 C13 Eu1 59.65(13) . . ?
O6 C13 Eu1 62.40(14) . . ?
C14 C13 Eu1 173.36(18) . . ?
C15 C14 C19 120.4(2) . . ?
C15 C14 C13 119.3(2) . . ?
C19 C14 C13 120.2(2) . . ?
C14 C15 C16 120.4(3) . . ?
C14 C15 H15 119.8 . . ?
C16 C15 H15 119.8 . . ?
C17 C16 C15 121.3(3) . . ?
C17 C16 H16 119.3 . . ?
C15 C16 H16 119.3 . . ?
C16 C17 C18 119.7(2) . . ?
C16 C17 C24 118.4(2) . . ?
C18 C17 C24 121.9(2) . . ?
C23 C18 C19 118.0(2) . . ?
C23 C18 C17 123.0(2) . . ?
C19 C18 C17 118.9(2) . . ?
C20 C19 C14 121.5(2) . . ?
C20 C19 C18 119.2(2) . . ?
C14 C19 C18 119.1(2) . . ?
C21 C20 C19 120.8(3) . . ?
C21 C20 H20 119.6 . . ?
C19 C20 H20 119.6 . . ?
C20 C21 C22 120.1(3) . . ?
C20 C21 H21 119.9 . . ?
C22 C21 H21 119.9 . . ?
C23 C22 C21 120.7(3) . . ?
C23 C22 H22 119.7 . . ?
C21 C22 H22 119.7 . . ?
C22 C23 C18 121.0(3) . . ?
C22 C23 H23 119.5 . . ?
C18 C23 H23 119.5 . . ?
O8 C24 O7 121.3(2) . . ?
O8 C24 C17 119.2(2) . . ?
O7 C24 C17 119.5(2) . . ?
O8 C24 Eu1 60.25(13) . 4_675 ?
O7 C24 Eu1 61.39(13) . 4_675 ?
C17 C24 Eu1 174.89(19) . 4_675 ?
N1 C25 C26 123.4(3) . . ?
N1 C25 H25 118.3 . . ?
C26 C25 H25 118.3 . . ?
C27 C26 C25 118.5(3) . . ?
C27 C26 H26 120.8 . . ?
C25 C26 H26 120.8 . . ?
C26 C27 C28 119.0(3) . . ?
C26 C27 H27 120.5 . . ?
C28 C27 H27 120.5 . . ?
C29 C28 C27 119.5(3) . . ?
C29 C28 H28 120.2 . . ?
C27 C28 H28 120.2 . . ?
N1 C29 C28 121.5(3) . . ?
N1 C29 C30 116.6(2) . . ?
C28 C29 C30 121.8(3) . . ?
N2 C30 C31 121.9(3) . . ?
N2 C30 C29 116.2(2) . . ?
C31 C30 C29 121.9(3) . . ?
C32 C31 C30 119.3(3) . . ?
C32 C31 H31 120.4 . . ?
C30 C31 H31 120.4 . . ?
C31 C32 C33 119.2(3) . . ?
C31 C32 H32 120.4 . . ?
C33 C32 H32 120.4 . . ?
C32 C33 C34 118.8(3) . . ?
C32 C33 H33 120.6 . . ?
C34 C33 H33 120.6 . . ?
N2 C34 C33 122.1(3) . . ?
N2 C34 C35 116.3(2) . . ?
C33 C34 C35 121.6(3) . . ?
N3 C35 C36 121.4(3) . . ?
N3 C35 C34 116.6(2) . . ?
C36 C35 C34 122.0(3) . . ?
C37 C36 C35 119.2(3) . . ?
C37 C36 H36 120.4 . . ?
C35 C36 H36 120.4 . . ?
C38 C37 C36 119.4(3) . . ?
C38 C37 H37 120.3 . . ?
C36 C37 H37 120.3 . . ?
C37 C38 C39 118.4(3) . . ?
C37 C38 H38 120.8 . . ?
C39 C38 H38 120.8 . . ?
N3 C39 C38 123.1(3) . . ?
N3 C39 H39 118.5 . . ?
C38 C39 H39 118.5 . . ?
O1 Eu1 O3 88.53(6) . 1_655 ?
O1 Eu1 O5 72.17(7) . . ?
O3 Eu1 O5 73.35(6) 1_655 . ?
O1 Eu1 O8 73.78(7) . 4_576 ?
O3 Eu1 O8 72.18(6) 1_655 4_576 ?
O5 Eu1 O8 131.43(6) . 4_576 ?
O1 Eu1 O7 80.92(7) . 4_576 ?
O3 Eu1 O7 124.59(6) 1_655 4_576 ?
O5 Eu1 O7 147.54(7) . 4_576 ?
O8 Eu1 O7 52.59(6) 4_576 4_576 ?
O1 Eu1 O6 124.58(7) . . ?
O3 Eu1 O6 80.50(6) 1_655 . ?
O5 Eu1 O6 52.58(6) . . ?
O8 Eu1 O6 146.93(7) 4_576 . ?
O7 Eu1 O6 147.05(7) 4_576 . ?
O1 Eu1 N1 146.71(7) . . ?
O3 Eu1 N1 77.62(7) 1_655 . ?
O5 Eu1 N1 129.89(7) . . ?
O8 Eu1 N1 73.19(7) 4_576 . ?
O7 Eu1 N1 82.41(7) 4_576 . ?
O6 Eu1 N1 83.19(7) . . ?
O1 Eu1 N3 79.70(7) . . ?
O3 Eu1 N3 147.52(7) 1_655 . ?
O5 Eu1 N3 74.23(7) . . ?
O8 Eu1 N3 131.18(7) 4_576 . ?
O7 Eu1 N3 83.55(7) 4_576 . ?
O6 Eu1 N3 81.57(7) . . ?
N1 Eu1 N3 126.62(7) . . ?
O1 Eu1 N2 137.58(7) . . ?
O3 Eu1 N2 133.82(7) 1_655 . ?
O5 Eu1 N2 112.57(6) . . ?
O8 Eu1 N2 115.96(7) 4_576 . ?
O7 Eu1 N2 75.98(6) 4_576 . ?
O6 Eu1 N2 71.07(6) . . ?
N1 Eu1 N2 63.78(7) . . ?
N3 Eu1 N2 62.87(7) . . ?
O1 Eu1 C13 98.33(8) . . ?
O3 Eu1 C13 74.13(7) 1_655 . ?
O5 Eu1 C13 26.17(7) . . ?
O8 Eu1 C13 145.51(7) 4_576 . ?
O7 Eu1 C13 161.08(7) 4_576 . ?
O6 Eu1 C13 26.46(7) . . ?
N1 Eu1 C13 106.51(8) . . ?
N3 Eu1 C13 77.75(7) . . ?
N2 Eu1 C13 92.78(7) . . ?
O1 Eu1 C24 74.29(8) . 4_576 ?
O3 Eu1 C24 98.35(7) 1_655 4_576 ?
O5 Eu1 C24 145.56(7) . 4_576 ?
O8 Eu1 C24 26.17(7) 4_576 4_576 ?
O7 Eu1 C24 26.50(7) 4_576 4_576 ?
O6 Eu1 C24 160.87(7) . 4_576 ?
N1 Eu1 C24 77.94(8) . 4_576 ?
N3 Eu1 C24 107.23(8) . 4_576 ?
N2 Eu1 C24 97.39(7) . 4_576 ?
C13 Eu1 C24 169.82(8) . 4_576 ?
C29 N1 C25 117.9(2) . . ?
C29 N1 Eu1 121.06(18) . . ?
C25 N1 Eu1 119.02(19) . . ?
C34 N2 C30 118.6(2) . . ?
C34 N2 Eu1 121.04(17) . . ?
C30 N2 Eu1 119.46(18) . . ?
C39 N3 C35 118.5(2) . . ?
C39 N3 Eu1 119.30(18) . . ?
C35 N3 Eu1 122.21(18) . . ?
C1 O1 Eu1 146.82(18) . . ?
C12 O3 Eu1 138.70(17) . 1_455 ?
C12 O4 H1 123(3) . . ?
C13 O5 Eu1 94.17(15) . . ?
C13 O6 Eu1 91.14(16) . . ?
C24 O7 Eu1 92.11(15) . 4_675 ?
C24 O8 Eu1 93.58(16) . 4_675 ?

loop_
_geom_bond_atom_site_label_1
_geom_bond_atom_site_label_2
_geom_bond_distance
_geom_bond_site_symmetry_2
_geom_bond_publ_flag
C1 O1 1.249(3) . ?
C1 O2 1.259(3) . ?
C1 C2 1.509(3) . ?
C2 C3 1.376(4) . ?
C2 C7 1.435(3) . ?
C3 C4 1.393(4) . ?
C3 H3 0.9500 . ?
C4 C5 1.373(4) . ?
C4 H4 0.9500 . ?
C5 C6 1.432(3) . ?
C5 C12 1.507(3) . ?
C6 C11 1.421(3) . ?
C6 C7 1.438(3) . ?
C7 C8 1.424(3) . ?
C8 C9 1.363(4) . ?
C8 H8 0.9500 . ?
C9 C10 1.406(4) . ?
C9 H9 0.9500 . ?
C10 C11 1.362(4) . ?
C10 H10 0.9500 . ?
C11 H11 0.9500 . ?
C12 O3 1.244(3) . ?
C12 O4 1.277(3) . ?
C13 O5 1.256(3) . ?
C13 O6 1.266(3) . ?
C13 C14 1.504(4) . ?
C13 Eu1 2.841(3) . ?
C14 C15 1.370(4) . ?
C14 C19 1.423(4) . ?
C15 C16 1.404(4) . ?
C15 H15 0.9500 . ?
C16 C17 1.372(4) . ?
C16 H16 0.9500 . ?
C17 C18 1.433(4) . ?
C17 C24 1.499(4) . ?
C18 C23 1.422(4) . ?
C18 C19 1.427(4) . ?
C19 C20 1.415(4) . ?
C20 C21 1.368(4) . ?
C20 H20 0.9500 . ?
C21 C22 1.404(4) . ?
C21 H21 0.9500 . ?
C22 C23 1.363(4) . ?
C22 H22 0.9500 . ?
C23 H23 0.9500 . ?
C24 O8 1.257(3) . ?
C24 O7 1.270(3) . ?
C24 Eu1 2.845(3) 4_675 ?
C25 N1 1.350(4) . ?
C25 C26 1.376(5) . ?
C25 H25 0.9500 . ?
C26 C27 1.374(5) . ?
C26 H26 0.9500 . ?
C27 C28 1.388(5) . ?
C27 H27 0.9500 . ?
C28 C29 1.387(4) . ?
C28 H28 0.9500 . ?
C29 N1 1.346(4) . ?
C29 C30 1.488(4) . ?
C30 N2 1.351(4) . ?
C30 C31 1.388(4) . ?
C31 C32 1.373(5) . ?
C31 H31 0.9500 . ?
C32 C33 1.385(5) . ?
C32 H32 0.9500 . ?
C33 C34 1.394(4) . ?
C33 H33 0.9500 . ?
C34 N2 1.342(4) . ?
C34 C35 1.490(4) . ?
C35 N3 1.347(4) . ?
C35 C36 1.393(4) . ?
C36 C37 1.384(5) . ?
C36 H36 0.9500 . ?
C37 C38 1.376(5) . ?
C37 H37 0.9500 . ?
C38 C39 1.383(4) . ?
C38 H38 0.9500 . ?
C39 N3 1.342(4) . ?
C39 H39 0.9500 . ?
Eu1 O1 2.3336(19) . ?
Eu1 O3 2.3458(18) 1_655 ?
Eu1 O5 2.4581(18) . ?
Eu1 O8 2.4744(19) 4_576 ?
Eu1 O7 2.4990(18) 4_576 ?
Eu1 O6 2.5179(18) . ?
Eu1 N1 2.548(2) . ?
Eu1 N3 2.567(2) . ?
Eu1 N2 2.598(2) . ?
O4 H1 0.98(2) . ?

loop_
_geom_hbond_atom_site_label_D
_geom_hbond_atom_site_label_H
_geom_hbond_atom_site_label_A
_geom_hbond_distance_DH
_geom_hbond_distance_HA
_geom_hbond_distance_DA
_geom_hbond_angle_DHA
_geom_hbond_site_symmetry_A
_geom_hbond_publ_flag
C25 H25 O3 0.95 2.47 3.088(4) 122.3 1_655 yes
C26 H26 O5 0.95 2.46 3.194(4) 133.8 4_676 yes
C33 H33 O7 0.95 2.57 3.411(4) 147.0 2_645 yes
C36 H36 O7 0.95 2.43 3.322(4) 157.2 2_645 yes
C39 H39 O1 0.95 2.42 3.071(4) 125.7 . yes
C25 H25 O3 0.95 2.47 3.088(4) 122.3 1_655 yes
C26 H26 O5 0.95 2.46 3.194(4) 133.8 4_676 yes
C33 H33 O7 0.95 2.57 3.411(4) 147.0 2_645 yes
C36 H36 O7 0.95 2.43 3.322(4) 157.2 2_645 yes
C39 H39 O1 0.95 2.42 3.071(4) 125.7 . yes
C25 H25 O3 0.95 2.47 3.088(4) 122.3 1_655 yes
C26 H26 O5 0.95 2.46 3.194(4) 133.8 4_676 yes
C33 H33 O7 0.95 2.57 3.411(4) 147.0 2_645 yes
C36 H36 O7 0.95 2.43 3.322(4) 157.2 2_645 yes
C39 H39 O1 0.95 2.42 3.071(4) 125.7 . yes
O4 H1 O2 0.98(2) 1.47(2) 2.449(3) 177(6) 1_455 yes

loop_
_geom_torsion_atom_site_label_1
_geom_torsion_atom_site_label_2
_geom_torsion_atom_site_label_3
_geom_torsion_atom_site_label_4
_geom_torsion
_geom_torsion_site_symmetry_1
_geom_torsion_site_symmetry_2
_geom_torsion_site_symmetry_3
_geom_torsion_site_symmetry_4
_geom_torsion_publ_flag
O1 C1 C2 C3 19.4(4) . . . . ?
O2 C1 C2 C3 -158.2(3) . . . . ?
O1 C1 C2 C7 -162.8(2) . . . . ?
O2 C1 C2 C7 19.7(4) . . . . ?
C7 C2 C3 C4 0.2(4) . . . . ?
C1 C2 C3 C4 178.1(3) . . . . ?
C2 C3 C4 C5 0.7(4) . . . . ?
C3 C4 C5 C6 -0.2(4) . . . . ?
C3 C4 C5 C12 176.7(3) . . . . ?
C4 C5 C6 C11 179.2(3) . . . . ?
C12 C5 C6 C11 2.6(4) . . . . ?
C4 C5 C6 C7 -1.1(4) . . . . ?
C12 C5 C6 C7 -177.7(2) . . . . ?
C3 C2 C7 C8 179.4(3) . . . . ?
C1 C2 C7 C8 1.6(4) . . . . ?
C3 C2 C7 C6 -1.4(4) . . . . ?
C1 C2 C7 C6 -179.2(2) . . . . ?
C11 C6 C7 C8 0.8(4) . . . . ?
C5 C6 C7 C8 -178.9(2) . . . . ?
C11 C6 C7 C2 -178.4(2) . . . . ?
C5 C6 C7 C2 1.9(4) . . . . ?
C2 C7 C8 C9 178.7(3) . . . . ?
C6 C7 C8 C9 -0.5(4) . . . . ?
C7 C8 C9 C10 -0.9(4) . . . . ?
C8 C9 C10 C11 1.9(4) . . . . ?
C9 C10 C11 C6 -1.6(4) . . . . ?
C5 C6 C11 C10 179.9(3) . . . . ?
C7 C6 C11 C10 0.2(4) . . . . ?
C4 C5 C12 O3 13.1(4) . . . . ?
C6 C5 C12 O3 -170.2(2) . . . . ?
C4 C5 C12 O4 -165.0(3) . . . . ?
C6 C5 C12 O4 11.7(4) . . . . ?
O5 C13 C14 C15 62.0(4) . . . . ?
O6 C13 C14 C15 -116.5(3) . . . . ?
O5 C13 C14 C19 -115.0(3) . . . . ?
O6 C13 C14 C19 66.5(4) . . . . ?
C19 C14 C15 C16 -3.2(5) . . . . ?
C13 C14 C15 C16 179.7(3) . . . . ?
C14 C15 C16 C17 -0.6(5) . . . . ?
C15 C16 C17 C18 3.2(5) . . . . ?
C15 C16 C17 C24 -176.9(3) . . . . ?
C16 C17 C18 C23 174.3(3) . . . . ?
C24 C17 C18 C23 -5.6(4) . . . . ?
C16 C17 C18 C19 -1.9(4) . . . . ?
C24 C17 C18 C19 178.2(2) . . . . ?
C15 C14 C19 C20 -170.9(3) . . . . ?
C13 C14 C19 C20 6.1(4) . . . . ?
C15 C14 C19 C18 4.4(4) . . . . ?
C13 C14 C19 C18 -178.6(2) . . . . ?
C23 C18 C19 C20 -2.8(4) . . . . ?
C17 C18 C19 C20 173.6(2) . . . . ?
C23 C18 C19 C14 -178.1(2) . . . . ?
C17 C18 C19 C14 -1.8(4) . . . . ?
C14 C19 C20 C21 175.1(3) . . . . ?
C18 C19 C20 C21 -0.2(4) . . . . ?
C19 C20 C21 C22 2.5(4) . . . . ?
C20 C21 C22 C23 -1.8(4) . . . . ?
C21 C22 C23 C18 -1.3(4) . . . . ?
C19 C18 C23 C22 3.5(4) . . . . ?
C17 C18 C23 C22 -172.7(3) . . . . ?
C16 C17 C24 O8 135.6(3) . . . . ?
C18 C17 C24 O8 -44.5(4) . . . . ?
C16 C17 C24 O7 -43.6(4) . . . . ?
C18 C17 C24 O7 136.3(3) . . . . ?
N1 C25 C26 C27 -1.2(6) . . . . ?
C25 C26 C27 C28 1.9(7) . . . . ?
C26 C27 C28 C29 0.0(7) . . . . ?
C27 C28 C29 N1 -2.6(6) . . . . ?
C27 C28 C29 C30 -179.6(4) . . . . ?
N1 C29 C30 N2 -20.2(4) . . . . ?
C28 C29 C30 N2 156.9(3) . . . . ?
N1 C29 C30 C31 160.7(3) . . . . ?
C28 C29 C30 C31 -22.2(5) . . . . ?
N2 C30 C31 C32 -2.4(5) . . . . ?
C29 C30 C31 C32 176.6(3) . . . . ?
C30 C31 C32 C33 -0.4(5) . . . . ?
C31 C32 C33 C34 2.7(5) . . . . ?
C32 C33 C34 N2 -2.6(5) . . . . ?
C32 C33 C34 C35 178.1(3) . . . . ?
N2 C34 C35 N3 7.9(4) . . . . ?
C33 C34 C35 N3 -172.8(3) . . . . ?
N2 C34 C35 C36 -173.0(3) . . . . ?
C33 C34 C35 C36 6.4(4) . . . . ?
N3 C35 C36 C37 1.5(5) . . . . ?
C34 C35 C36 C37 -177.6(3) . . . . ?
C35 C36 C37 C38 -0.5(5) . . . . ?
C36 C37 C38 C39 -0.5(6) . . . . ?
C37 C38 C39 N3 0.6(5) . . . . ?
C28 C29 N1 C25 3.2(5) . . . . ?
C30 C29 N1 C25 -179.6(3) . . . . ?
C28 C29 N1 Eu1 -160.5(3) . . . . ?
C30 C29 N1 Eu1 16.6(4) . . . . ?
C26 C25 N1 C29 -1.3(5) . . . . ?
C26 C25 N1 Eu1 162.8(3) . . . . ?
C33 C34 N2 C30 -0.1(4) . . . . ?
C35 C34 N2 C30 179.3(2) . . . . ?
C33 C34 N2 Eu1 168.9(2) . . . . ?
C35 C34 N2 Eu1 -11.7(3) . . . . ?
C31 C30 N2 C34 2.6(4) . . . . ?
C29 C30 N2 C34 -176.5(2) . . . . ?
C31 C30 N2 Eu1 -166.6(2) . . . . ?
C29 C30 N2 Eu1 14.4(3) . . . . ?
C38 C39 N3 C35 0.3(5) . . . . ?
C38 C39 N3 Eu1 178.5(3) . . . . ?
C36 C35 N3 C39 -1.4(4) . . . . ?
C34 C35 N3 C39 177.8(3) . . . . ?
C36 C35 N3 Eu1 -179.5(2) . . . . ?
C34 C35 N3 Eu1 -0.3(3) . . . . ?
O2 C1 O1 Eu1 23.5(5) . . . . ?
C2 C1 O1 Eu1 -153.9(2) . . . . ?
O4 C12 O3 Eu1 58.9(4) . . . 1_455 ?
C5 C12 O3 Eu1 -119.1(2) . . . 1_455 ?
O6 C13 O5 Eu1 5.4(3) . . . . ?
C14 C13 O5 Eu1 -173.1(2) . . . . ?
O5 C13 O6 Eu1 -5.2(3) . . . . ?
C14 C13 O6 Eu1 173.2(2) . . . . ?
O8 C24 O7 Eu1 6.5(3) . . . 4_675 ?
C17 C24 O7 Eu1 -174.2(2) . . . 4_675 ?
O7 C24 O8 Eu1 -6.6(3) . . . 4_675 ?
C17 C24 O8 Eu1 174.2(2) . . . 4_675 ?
